data_7154297
loop_
_publ_author_name
'Ingemar Olsen, Jacob'
'Sauer, Stephan P. A.'
'Marcus Pedersen, Christian'
'Bols, Mikael'

_publ_section_title
;
 Exploring the relationship between the conformation and pKa: can a pKa
 value be used to determine the conformational equilibrium?
;
_journal_issue 10
_journal_name_full 'Organic &amp; biomolecular chemistry'
_journal_page_first 3116
_journal_page_last 3121
_journal_paper_doi 10.1039/c4ob02630f
_journal_volume 13
_journal_year 2015
_chemical_formula_moiety 'C14 H17 N3 O5, C H4 O'
_chemical_formula_sum 'C15 H21 N3 O6'
_chemical_formula_weight 339.35
_space_group_crystal_system monoclinic
_space_group_IT_number 14
_space_group_name_Hall '-P 2ybc'
_space_group_name_H-M_alt 'P 1 21/c 1'
_symmetry_Int_Tables_number 14
_symmetry_space_group_name_Hall '-P 2ybc'
_symmetry_space_group_name_H-M 'P 1 21/c 1'
_audit_creation_date 2014-11-20
_audit_creation_method
;
Olex2 1.2
(compiled 2014.08.28 svn.r2986 for OlexSys, GUI svn.r4874)
;
_audit_update_record
;
2014-11-20 deposited with the CCDC.
2015-01-16 downloaded from the CCDC.
;
_cell_angle_alpha 90
_cell_angle_beta 93.975(7)
_cell_angle_gamma 90
_cell_formula_units_Z 4
_cell_length_a 10.1672(17)
_cell_length_b 6.8153(14)
_cell_length_c 22.813(5)
_cell_measurement_reflns_used 1470
_cell_measurement_temperature 122(2)
_cell_measurement_theta_max 25.55
_cell_measurement_theta_min 2.60
_cell_volume 1577.0(5)
_computing_molecular_graphics 'Olex2 (Dolomanov et al., 2009)'
_computing_publication_material 'Olex2 (Dolomanov et al., 2009)'
_computing_structure_refinement 'olex2.refine (Bourhis et al., 2013)'
_diffrn_ambient_temperature 122(2)
_diffrn_measured_fraction_theta_full 0.9968
_diffrn_measured_fraction_theta_max 0.9968
_diffrn_measurement_device_type 'Bruker APEX-II CCD'
_diffrn_measurement_method '\f and \w scans'
_diffrn_radiation_type 'Mo K\a'
_diffrn_radiation_wavelength 0.71073
_diffrn_reflns_av_R_equivalents 0.0929
_diffrn_reflns_av_unetI/netI 0.0744
_diffrn_reflns_limit_h_max 12
_diffrn_reflns_limit_h_min -12
_diffrn_reflns_limit_k_max 8
_diffrn_reflns_limit_k_min -8
_diffrn_reflns_limit_l_max 26
_diffrn_reflns_limit_l_min -27
_diffrn_reflns_number 10403
_diffrn_reflns_theta_full 25.0257
_diffrn_reflns_theta_max 25.03
_diffrn_reflns_theta_min 2.60
_diffrn_standards_number 0
_exptl_absorpt_coefficient_mu 0.111
_exptl_absorpt_correction_T_max 0.7453
_exptl_absorpt_correction_T_min 0.6770
_exptl_absorpt_correction_type multi-scan
_exptl_absorpt_process_details
;
SADABS-2012/1 (Bruker,2012) was used for absorption correction.
wR2(int) was 0.0911 before and 0.0580 after correction.
The Ratio of minimum to maximum transmission is 0.9084.
The \l/2 correction factor is 0.0000.
;
_exptl_crystal_density_diffrn 1.4292
_exptl_crystal_description prism
_exptl_crystal_F_000 720.4332
_exptl_crystal_size_max 0.275
_exptl_crystal_size_mid 0.056
_exptl_crystal_size_min 0.055
_refine_diff_density_max 0.4934
_refine_diff_density_min -0.5288
_refine_diff_density_rms 0.1258
_refine_ls_d_res_high 0.8401
_refine_ls_d_res_low 7.8466
_refine_ls_goodness_of_fit_ref 1.0504
_refine_ls_hydrogen_treatment mixed
_refine_ls_matrix_type full
_refine_ls_number_constraints 32
_refine_ls_number_parameters 230
_refine_ls_number_reflns 2771
_refine_ls_number_restraints 0
_refine_ls_restrained_S_all 1.0504
_refine_ls_R_factor_all 0.0919
_refine_ls_R_factor_gt 0.0461
_refine_ls_shift/su_max 0.0000
_refine_ls_shift/su_mean 0.0000
_refine_ls_structure_factor_coef Fsqd
_refine_ls_weighting_details 'w=1/[\s^2^(Fo^2^)+(0.0408P)^2^] where P=(Fo^2^+2Fc^2^)/3'
_refine_ls_weighting_scheme calc
_refine_ls_wR_factor_gt 0.0861
_refine_ls_wR_factor_ref 0.1019
_reflns_Friedel_coverage 0.0
_reflns_limit_h_max 12
_reflns_limit_h_min -12
_reflns_limit_k_max 8
_reflns_limit_k_min 0
_reflns_limit_l_max 26
_reflns_limit_l_min 0
_reflns_number_gt 1834
_reflns_number_total 2771
_reflns_threshold_expression I>=2u(I)
_cod_data_source_file c4ob02630f2.cif
_cod_data_source_block mo_D8V491_0m
_cod_depositor_comments 'Adding full bibliography for 7154297.cif.'
_cod_database_code 7154297

loop_
_space_group_symop_id
_space_group_symop_operation_xyz
1 x,y,z
2 -x,y+1/2,-z+1/2
3 -x,-y,-z
4 x,-y-1/2,z-1/2

loop_
_atom_site_label
_atom_site_type_symbol
_atom_site_fract_x
_atom_site_fract_y
_atom_site_fract_z
_atom_site_U_iso_or_equiv
_atom_site_adp_type
_atom_site_occupancy
_atom_site_refinement_flags_posn
O1 O 0.81594(17) 0.8483(3) 0.55372(8) 0.0283(5) Uani 1.000000 .
H1 H 0.879(3) 0.843(5) 0.5777(13) 0.0424(8) Uiso 1.000000 R
O2 O 0.53327(16) 0.6373(3) 0.42693(8) 0.0202(4) Uani 1.000000 .
H2 H 0.487(3) 0.743(4) 0.4243(12) 0.0304(7) Uiso 1.000000 R
O3 O 0.52446(15) 0.4189(3) 0.32030(7) 0.0151(4) Uani 1.000000 .
H3 H 0.578(3) 0.512(4) 0.3224(11) 0.0227(6) Uiso 1.000000 R
O4 O 0.42313(16) 0.0274(2) 0.41477(7) 0.0172(4) Uani 1.000000 .
H4 H 0.347(2) 0.061(4) 0.4284(11) 0.0258(6) Uiso 1.000000 R
O5 O 0.94680(15) 0.2171(2) 0.38386(7) 0.0170(4) Uani 1.000000 .
O6 O 0.71353(15) -0.3068(3) 0.30304(7) 0.0185(4) Uani 1.000000 .
N1 N 0.72610(17) 0.1568(3) 0.36101(8) 0.0125(5) Uani 1.000000 .
N2 N 0.86549(18) -0.0730(3) 0.34008(8) 0.0127(5) Uani 1.000000 .
N3 N 0.65457(18) -0.0155(3) 0.34622(8) 0.0134(5) Uani 1.000000 .
C1 C 0.8438(3) 0.7429(5) 0.50226(13) 0.0367(8) Uani 1.000000 .
H1a H 0.9095(13) 0.8119(14) 0.4821(4) 0.0551(12) Uiso 1.000000 GR
H1b H 0.8758(17) 0.6145(10) 0.51301(14) 0.0551(12) Uiso 1.000000 GR
H1c H 0.7648(5) 0.731(2) 0.4769(4) 0.0551(12) Uiso 1.000000 GR
C2 C 0.4540(2) 0.4641(4) 0.41823(10) 0.0143(6) Uani 1.000000 .
H2a H 0.4443(2) 0.3990(4) 0.45550(10) 0.0172(7) Uiso 1.000000 R
H2b H 0.3670(2) 0.4984(4) 0.40117(10) 0.0172(7) Uiso 1.000000 R
C3 C 0.5229(2) 0.3298(3) 0.37713(10) 0.0120(5) Uani 1.000000 .
C4 C 0.6662(2) 0.2920(4) 0.40180(10) 0.0127(5) Uani 1.000000 .
H4a H 0.7136(2) 0.4169(4) 0.40021(10) 0.0152(7) Uiso 1.000000 R
C5 C 0.8566(2) 0.1135(4) 0.36361(10) 0.0120(6) Uani 1.000000 .
C6 C 0.9863(2) -0.1668(3) 0.32707(10) 0.0128(6) Uani 1.000000 .
C7 C 1.0118(2) -0.3537(4) 0.34734(10) 0.0156(6) Uani 1.000000 .
H7 H 0.9531(2) -0.4168(4) 0.37055(10) 0.0187(7) Uiso 1.000000 R
C8 C 1.1264(2) -0.4472(4) 0.33268(10) 0.0179(6) Uani 1.000000 .
H8 H 1.1443(2) -0.5743(4) 0.34578(10) 0.0215(7) Uiso 1.000000 R
C9 C 1.2137(2) -0.3518(4) 0.29867(10) 0.0163(6) Uani 1.000000 .
H9 H 1.2904(2) -0.4147(4) 0.28898(10) 0.0196(7) Uiso 1.000000 R
C10 C 0.4457(2) 0.1385(4) 0.36336(10) 0.0131(6) Uani 1.000000 .
H10 H 0.3599(2) 0.1731(4) 0.34383(10) 0.0157(7) Uiso 1.000000 R
C11 C 0.5189(2) 0.0123(4) 0.32181(10) 0.0148(6) Uani 1.000000 .
H11a H 0.5189(2) 0.0753(4) 0.28370(10) 0.0177(7) Uiso 1.000000 R
H11b H 0.4755(2) -0.1140(4) 0.31671(10) 0.0177(7) Uiso 1.000000 R
C12 C 0.7404(2) -0.1504(4) 0.32692(10) 0.0145(6) Uani 1.000000 .
C13 C 1.1874(2) -0.1631(4) 0.27901(10) 0.0161(6) Uani 1.000000 .
H13 H 1.2468(2) -0.0989(4) 0.25646(10) 0.0193(7) Uiso 1.000000 R
C14 C 1.0727(2) -0.0694(4) 0.29277(10) 0.0159(6) Uani 1.000000 .
H14 H 1.0540(2) 0.0569(4) 0.27921(10) 0.0190(7) Uiso 1.000000 R
C15 C 0.6837(2) 0.2187(4) 0.46487(10) 0.0192(6) Uani 1.000000 .
H15a H 0.6344(12) 0.0997(12) 0.46859(18) 0.0287(9) Uiso 1.000000 GR
H15b H 0.7754(3) 0.194(2) 0.4750(2) 0.0287(9) Uiso 1.000000 GR
H15c H 0.6523(14) 0.3164(9) 0.49081(12) 0.0287(9) Uiso 1.000000 GR

loop_
_atom_site_aniso_label
_atom_site_aniso_U_11
_atom_site_aniso_U_22
_atom_site_aniso_U_33
_atom_site_aniso_U_12
_atom_site_aniso_U_13
_atom_site_aniso_U_23
O1 0.0176(10) 0.0408(14) 0.0260(11) 0.0086(9) -0.0016(8) -0.0020(10)
O2 0.0191(10) 0.0117(11) 0.0298(11) 0.0017(8) 0.0007(8) -0.0029(9)
O3 0.0165(10) 0.0133(11) 0.0155(9) -0.0035(7) -0.0000(7) 0.0029(8)
O4 0.0159(9) 0.0154(11) 0.0213(10) 0.0026(8) 0.0081(7) 0.0045(8)
O5 0.0118(9) 0.0133(10) 0.0257(10) -0.0010(8) -0.0010(7) -0.0027(8)
O6 0.0164(9) 0.0112(11) 0.0283(10) -0.0032(8) 0.0054(7) -0.0084(8)
N1 0.0103(11) 0.0083(12) 0.0189(11) -0.0008(9) 0.0014(8) -0.0040(9)
N2 0.0104(11) 0.0086(12) 0.0195(11) -0.0014(9) 0.0035(8) -0.0021(9)
N3 0.0111(10) 0.0094(12) 0.0198(12) -0.0014(9) 0.0016(8) -0.0038(9)
C1 0.0294(17) 0.042(2) 0.0383(19) 0.0061(15) -0.0012(13) -0.0111(16)
C2 0.0144(13) 0.0104(15) 0.0181(14) 0.0004(11) -0.0005(10) 0.0003(11)
C3 0.0146(13) 0.0106(14) 0.0111(12) 0.0011(11) 0.0034(9) 0.0023(11)
C4 0.0143(13) 0.0091(14) 0.0146(13) 0.0000(11) 0.0005(10) -0.0037(11)
C5 0.0141(13) 0.0085(15) 0.0135(13) 0.0011(11) 0.0019(10) 0.0027(11)
C6 0.0130(13) 0.0093(14) 0.0162(13) 0.0006(11) 0.0011(10) -0.0029(11)
C7 0.0136(13) 0.0128(15) 0.0207(14) -0.0014(11) 0.0028(10) 0.0022(12)
C8 0.0188(14) 0.0122(15) 0.0226(14) 0.0038(11) -0.0002(11) 0.0019(12)
C9 0.0124(13) 0.0168(16) 0.0198(14) 0.0024(11) 0.0023(10) -0.0030(12)
C10 0.0120(13) 0.0118(14) 0.0152(13) -0.0002(11) -0.0002(10) 0.0022(11)
C11 0.0104(12) 0.0149(15) 0.0188(14) -0.0027(10) -0.0004(10) -0.0033(11)
C12 0.0152(13) 0.0124(15) 0.0161(13) 0.0002(11) 0.0033(10) 0.0004(12)
C13 0.0126(13) 0.0162(15) 0.0198(14) -0.0024(11) 0.0041(10) 0.0011(12)
C14 0.0151(13) 0.0114(15) 0.0207(14) -0.0007(11) -0.0009(11) 0.0010(11)
C15 0.0174(14) 0.0223(16) 0.0174(14) 0.0055(12) -0.0014(11) 0.0010(12)

loop_
_atom_type_symbol
_atom_type_scat_dispersion_real
_atom_type_scat_dispersion_imag
_atom_type_scat_Cromer_Mann_a1
_atom_type_scat_Cromer_Mann_a2
_atom_type_scat_Cromer_Mann_a3
_atom_type_scat_Cromer_Mann_a4
_atom_type_scat_Cromer_Mann_b1
_atom_type_scat_Cromer_Mann_b2
_atom_type_scat_Cromer_Mann_b3
_atom_type_scat_Cromer_Mann_b4
_atom_type_scat_Cromer_Mann_c
_atom_type_scat_source
_atom_type_scat_dispersion_source
H 0.00000 0.00000 0.49300 0.32291 0.14019 0.04081 10.51090 26.12570 3.14236 57.79970 0.0030380000826 'International Tables Volume C Table 6.1.1.4 (pp. 500-502)' 'Henke, Gullikson and Davis, At. Data and Nucl. Data Tables, 1993, 54, 2'
C 0.00347 0.00161 2.31000 1.02000 1.58860 0.86500 20.84390 10.20750 0.56870 51.65120 0.215599998832 'International Tables Volume C Table 6.1.1.4 (pp. 500-502)' 'Henke, Gullikson and Davis, At. Data and Nucl. Data Tables, 1993, 54, 2'
O 0.01158 0.00611 3.04850 2.28680 1.54630 0.86700 13.27710 5.70110 0.32390 32.90890 0.250800013542 'International Tables Volume C Table 6.1.1.4 (pp. 500-502)' 'Henke, Gullikson and Davis, At. Data and Nucl. Data Tables, 1993, 54, 2'
N 0.00653 0.00323 12.21260 3.13220 2.01250 1.16630 0.00570 9.89330 28.99750 0.58260 -11.5290002823 'International Tables Volume C Table 6.1.1.4 (pp. 500-502)' 'Henke, Gullikson and Davis, At. Data and Nucl. Data Tables, 1993, 54, 2'

loop_
_geom_angle_atom_site_label_1
_geom_angle_atom_site_label_2
_geom_angle_atom_site_label_3
_geom_angle
C1 O1 H1 110(2)
C2 O2 H2 112.4(19)
C3 O3 H3 108.5(18)
C10 O4 H4 110.1(17)
C4 N1 N3 116.35(16)
C5 N1 N3 108.43(18)
C5 N1 C4 123.70(19)
C6 N2 C5 124.71(19)
C12 N2 C5 110.37(19)
C12 N2 C6 124.77(19)
C11 N3 N1 116.14(19)
C12 N3 N1 107.96(17)
C12 N3 C11 124.9(2)
H1a C1 O1 109.5
H1b C1 O1 109.5
H1b C1 H1a 109.5
H1c C1 O1 109.5
H1c C1 H1a 109.5
H1c C1 H1b 109.5
H2a C2 O2 110.19(12)
H2b C2 O2 110.19(12)
H2b C2 H2a 108.5
C3 C2 O2 107.62(17)
C3 C2 H2a 110.19(13)
C3 C2 H2b 110.19(13)
C2 C3 O3 109.76(19)
C4 C3 O3 109.29(17)
C4 C3 C2 109.85(19)
C10 C3 O3 102.21(18)
C10 C3 C2 112.68(17)
C10 C3 C4 112.75(19)
C3 C4 N1 107.14(18)
H4a C4 N1 107.14(11)
H4a C4 C3 107.14(13)
C15 C4 N1 111.5(2)
C15 C4 C3 116.34(18)
C15 C4 H4a 107.14(14)
N1 C5 O5 126.7(2)
N2 C5 O5 127.5(2)
N2 C5 N1 105.8(2)
C7 C6 N2 119.2(2)
C14 C6 N2 119.3(2)
C14 C6 C7 121.5(2)
H7 C7 C6 120.45(13)
C8 C7 C6 119.1(2)
C8 C7 H7 120.45(15)
H8 C8 C7 119.95(15)
C9 C8 C7 120.1(2)
C9 C8 H8 119.95(15)
H9 C9 C8 119.91(15)
C13 C9 C8 120.2(2)
C13 C9 H9 119.91(13)
C3 C10 O4 112.90(18)
H10 C10 O4 108.24(11)
H10 C10 C3 108.24(12)
C11 C10 O4 109.1(2)
C11 C10 C3 110.02(17)
C11 C10 H10 108.24(13)
C10 C11 N3 109.06(19)
H11a C11 N3 109.87(12)
H11a C11 C10 109.87(13)
H11b C11 N3 109.87(13)
H11b C11 C10 109.87(12)
H11b C11 H11a 108.3
N2 C12 O6 127.0(2)
N3 C12 O6 127.3(2)
N3 C12 N2 105.7(2)
H13 C13 C9 119.91(13)
C14 C13 C9 120.2(2)
C14 C13 H13 119.91(15)
C13 C14 C6 119.0(2)
H14 C14 C6 120.52(14)
H14 C14 C13 120.52(15)
H15a C15 C4 109.5
H15b C15 C4 109.5
H15b C15 H15a 109.5
H15c C15 C4 109.5
H15c C15 H15a 109.5
H15c C15 H15b 109.5

loop_
_geom_bond_atom_site_label_1
_geom_bond_atom_site_label_2
_geom_bond_distance
O1 H1 0.82(3)
O1 C1 1.421(3)
O2 H2 0.86(3)
O2 C2 1.436(3)
O3 H3 0.84(3)
O3 C3 1.433(3)
O4 H4 0.88(2)
O4 C10 1.428(3)
O5 C5 1.223(3)
O6 C12 1.219(3)
N1 N3 1.410(3)
N1 C4 1.471(3)
N1 C5 1.356(3)
N2 C5 1.385(3)
N2 C6 1.434(3)
N2 C12 1.391(3)
N3 C11 1.464(3)
N3 C12 1.361(3)
C1 H1a 0.9600
C1 H1b 0.9600
C1 H1c 0.9600
C2 H2a 0.9700
C2 H2b 0.9700
C2 C3 1.516(3)
C3 C4 1.547(3)
C3 C10 1.543(3)
C4 H4a 0.9800
C4 C15 1.522(3)
C6 C7 1.374(3)
C6 C14 1.386(3)
C7 H7 0.9300
C7 C8 1.388(3)
C8 H8 0.9300
C8 C9 1.382(3)
C9 H9 0.9300
C9 C13 1.382(3)
C10 H10 0.9800
C10 C11 1.513(3)
C11 H11a 0.9700
C11 H11b 0.9700
C13 H13 0.9300
C13 C14 1.384(3)
C14 H14 0.9300
C15 H15a 0.9600
C15 H15b 0.9600
C15 H15c 0.9600
